data_2013808
loop_
_publ_author_name
'Glidewell, Christopher'
'Low, John N.'
'Skakle, Janet M. S.'
'Wardell, James L.'

_publ_section_title
;
 \p-Stacked hydrogen-bonded dimers in
 2-(2-nitrophenylaminocarbonyl)benzoic acid, and hydrogen-bonded sheets
 in orthorhombic and monoclinic polymorphs of
 2-(4-nitrophenylaminocarbonyl)benzoic acid
;
_journal_issue 2
_journal_name_full 'Acta Crystallographica Section C'
_journal_page_first o120
_journal_page_last o124
_journal_paper_doi 10.1107/S0108270103027914
_journal_volume 60
_journal_year 2004
_chemical_formula_iupac 'C14 H10 N2 O5'
_chemical_formula_moiety 'C14 H10 N2 O5'
_chemical_formula_sum 'C14 H10 N2 O5'
_chemical_formula_weight 286.24
_chemical_name_common
;
N-(4-Nitrophenyl)benzamide-2-carboxylic acid, monoclinic polymorph
;
_chemical_name_systematic
;
2-(4-nitrophenylaminocarbonyl)benzoic acid
;
_space_group_IT_number 14
_symmetry_cell_setting monoclinic
_symmetry_space_group_name_Hall '-P 2yn'
_symmetry_space_group_name_H-M 'P 1 21/n 1'
_atom_sites_solution_hydrogens geom
_atom_sites_solution_primary direct
_atom_sites_solution_secondary difmap
_cell_angle_alpha 90
_cell_angle_beta 100.578(4)
_cell_angle_gamma 90
_cell_formula_units_Z 8
_cell_length_a 10.2098(10)
_cell_length_b 9.3749(8)
_cell_length_c 27.409(2)
_cell_measurement_reflns_used 5503
_cell_measurement_temperature 120(2)
_cell_measurement_theta_max 27.43
_cell_measurement_theta_min 2.97
_cell_volume 2578.9(4)
_computing_cell_refinement 'DENZO-SMN (Otwinowski & Minor, 1997)'
_computing_data_collection 'KappaCCD Server Software (Nonius, 1997)'
_computing_data_reduction DENZO-SMN
_computing_molecular_graphics 'PLATON (Spek, 2003)'
_computing_publication_material 'SHELXL97 and PRPKAPPA (Ferguson, 1999)'
_computing_structure_refinement 'OSCAIL and SHELXL97 (Sheldrick, 1997)'
_computing_structure_solution 'OSCAIL (McArdle, 2003) and SHELXS97 (Sheldrick, 1997)'
_diffrn_ambient_temperature 120(2)
_diffrn_measured_fraction_theta_full 0.996
_diffrn_measured_fraction_theta_max 0.938
_diffrn_measurement_device_type 'Nonius KappaCCD area-detector'
_diffrn_measurement_method '\f scans, and \w scans with \k offsets'
_diffrn_radiation_monochromator graphite
_diffrn_radiation_source 'rotating anode'
_diffrn_radiation_type 'Mo K\a'
_diffrn_radiation_wavelength 0.71073
_diffrn_reflns_av_R_equivalents 0.095
_diffrn_reflns_av_sigmaI/netI 0.122
_diffrn_reflns_limit_h_max 12
_diffrn_reflns_limit_h_min -11
_diffrn_reflns_limit_k_max 11
_diffrn_reflns_limit_k_min -12
_diffrn_reflns_limit_l_max 35
_diffrn_reflns_limit_l_min -35
_diffrn_reflns_number 19240
_diffrn_reflns_theta_full 25.00
_diffrn_reflns_theta_max 27.43
_diffrn_reflns_theta_min 2.97
_diffrn_standards_decay_% negligible
_exptl_absorpt_coefficient_mu 0.114
_exptl_absorpt_correction_T_max 0.989
_exptl_absorpt_correction_T_min 0.965
_exptl_absorpt_correction_type multi-scan
_exptl_absorpt_process_details '(SORTAV; Blessing, 1995, 1997)'
_exptl_crystal_colour colourless
_exptl_crystal_density_diffrn 1.474
_exptl_crystal_density_meas ?
_exptl_crystal_density_method 'not measured'
_exptl_crystal_description plate
_exptl_crystal_F_000 1184
_exptl_crystal_size_max 0.22
_exptl_crystal_size_mid 0.18
_exptl_crystal_size_min 0.10
_refine_diff_density_max 0.30
_refine_diff_density_min -0.26
_refine_ls_extinction_method none
_refine_ls_goodness_of_fit_ref 0.989
_refine_ls_hydrogen_treatment constr
_refine_ls_matrix_type full
_refine_ls_number_parameters 381
_refine_ls_number_reflns 5503
_refine_ls_number_restraints 0
_refine_ls_restrained_S_all 0.989
_refine_ls_R_factor_all 0.165
_refine_ls_R_factor_gt 0.069
_refine_ls_shift/su_max 0.000
_refine_ls_shift/su_mean 0.000
_refine_ls_structure_factor_coef Fsqd
_refine_ls_weighting_details 'w = 1/[\s^2^(Fo^2^)+(0.0716P)^2^] where P=(Fo^2^+2Fc^2^)/3'
_refine_ls_weighting_scheme calc
_refine_ls_wR_factor_gt 0.133
_refine_ls_wR_factor_ref 0.166
_reflns_number_gt 2662
_reflns_number_total 5503
_reflns_threshold_expression I>2\s(I)
_cod_data_source_file gg1204.cif
_cod_data_source_block III
_cod_depositor_comments
;
The following automatic conversions were performed:

'_exptl_crystal_density_meas' value 'not measured' was changed to '?'
- the value is perceived as not measured.

Automatic conversion script
Id: cif_fix_values 3008 2015-01-20 13:52:24Z robertas 
;
_cod_original_sg_symbol_H-M 'P 21/n'
_cod_database_code 2013808
_cod_database_fobs_code 2013808

loop_
_symmetry_equiv_pos_as_xyz
'x, y, z'
'-x+1/2, y+1/2, -z+1/2'
'-x, -y, -z'
'x+1/2, -y+1/2, z+1/2'

loop_
_atom_site_label
_atom_site_fract_x
_atom_site_fract_y
_atom_site_fract_z
_atom_site_U_iso_or_equiv
_atom_site_adp_type
_atom_site_calc_flag
_atom_site_refinement_flags
_atom_site_occupancy
_atom_site_disorder_assembly
_atom_site_disorder_group
_atom_site_type_symbol
C11A 0.2819(3) 0.0940(3) 0.30113(9) 0.0268(7) Uani d . 1 . . C
C12A 0.3602(3) 0.2060(3) 0.32469(9) 0.0239(7) Uani d . 1 . . C
C13A 0.3627(3) 0.2318(3) 0.37481(10) 0.0288(8) Uani d . 1 . . C
C14A 0.2898(3) 0.1477(3) 0.40118(10) 0.0346(8) Uani d . 1 . . C
C15A 0.2168(3) 0.0352(3) 0.37854(10) 0.0366(9) Uani d . 1 . . C
C16A 0.2114(3) 0.0083(3) 0.32880(10) 0.0307(8) Uani d . 1 . . C
C18A 0.4469(3) 0.2866(3) 0.29669(10) 0.0273(7) Uani d . 1 . . C
O11A 0.5270(2) 0.3773(2) 0.32449(7) 0.0356(6) Uani d . 1 . . O
O12A 0.4477(2) 0.2687(2) 0.25270(6) 0.0298(5) Uani d . 1 . . O
C17A 0.2761(3) 0.0595(3) 0.24733(10) 0.0272(7) Uani d . 1 . . C
O17A 0.3441(2) -0.0374(2) 0.23465(6) 0.0335(6) Uani d . 1 . . O
N1A 0.1865(3) 0.1368(2) 0.21587(8) 0.0281(6) Uani d . 1 . . N
C21A 0.1682(3) 0.1401(3) 0.16406(10) 0.0267(8) Uani d . 1 . . C
C22A 0.2701(3) 0.1091(3) 0.13835(10) 0.0310(8) Uani d . 1 . . C
C23A 0.2456(4) 0.1155(3) 0.08729(11) 0.0402(9) Uani d . 1 . . C
C24A 0.1199(4) 0.1527(3) 0.06263(11) 0.0415(10) Uani d . 1 . . C
C25A 0.0178(4) 0.1843(3) 0.08723(10) 0.0386(9) Uani d . 1 . . C
C26A 0.0425(3) 0.1794(3) 0.13827(10) 0.0329(8) Uani d . 1 . . C
N24A 0.0929(5) 0.1578(3) 0.00837(11) 0.0626(12) Uani d . 1 . . N
O41A 0.1897(4) 0.1542(3) -0.01303(9) 0.0869(12) Uani d . 1 . . O
O42A -0.0234(4) 0.1652(3) -0.01317(9) 0.0812(12) Uani d . 1 . . O
C11B 0.7592(3) 0.5837(3) 0.20613(10) 0.0252(7) Uani d . 1 . . C
C12B 0.6580(3) 0.6660(3) 0.17796(9) 0.0250(7) Uani d . 1 . . C
C13B 0.6527(3) 0.6808(3) 0.12706(10) 0.0283(8) Uani d . 1 . . C
C14B 0.7479(3) 0.6161(3) 0.10455(10) 0.0303(8) Uani d . 1 . . C
C15B 0.8471(3) 0.5355(3) 0.13237(10) 0.0305(8) Uani d . 1 . . C
C16B 0.8537(3) 0.5177(3) 0.18256(10) 0.0290(8) Uani d . 1 . . C
C18B 0.5577(3) 0.7361(3) 0.20288(10) 0.0265(7) Uani d . 1 . . C
O11B 0.4810(2) 0.8287(2) 0.17438(6) 0.0335(6) Uani d . 1 . . O
O12B 0.5477(2) 0.7108(2) 0.24543(7) 0.0306(5) Uani d . 1 . . O
C17B 0.7660(3) 0.5572(3) 0.26046(10) 0.0257(7) Uani d . 1 . . C
O17B 0.7182(2) 0.4479(2) 0.27463(6) 0.0308(5) Uani d . 1 . . O
N1B 0.8348(3) 0.6565(2) 0.29067(8) 0.0278(6) Uani d . 1 . . N
C21B 0.8544(3) 0.6668(3) 0.34262(9) 0.0243(7) Uani d . 1 . . C
C22B 0.8215(3) 0.5588(3) 0.37331(10) 0.0282(7) Uani d . 1 . . C
C23B 0.8455(3) 0.5783(3) 0.42414(10) 0.0322(8) Uani d . 1 . . C
C24B 0.9009(3) 0.7043(3) 0.44392(10) 0.0327(8) Uani d . 1 . . C
C25B 0.9350(3) 0.8112(3) 0.41438(10) 0.0314(8) Uani d . 1 . . C
C26B 0.9125(3) 0.7919(3) 0.36378(10) 0.0287(8) Uani d . 1 . . C
N24B 0.9234(3) 0.7250(3) 0.49769(9) 0.0428(8) Uani d . 1 . . N
O41B 0.9035(3) 0.6260(3) 0.52431(8) 0.0567(8) Uani d . 1 . . O
O42B 0.9610(3) 0.8420(3) 0.51405(8) 0.0732(10) Uani d . 1 . . O
H13A 0.4151 0.3079 0.3909 0.035 Uiso calc R 1 . . H
H14A 0.2899 0.1677 0.4352 0.042 Uiso calc R 1 . . H
H15A 0.1697 -0.0247 0.3973 0.044 Uiso calc R 1 . . H
H16A 0.1594 -0.0689 0.3133 0.037 Uiso calc R 1 . . H
H11A 0.5804 0.4124 0.3078 0.043 Uiso calc R 1 . . H
H1A 0.1332 0.1916 0.2295 0.034 Uiso calc R 1 . . H
H22A 0.3560 0.0837 0.1559 0.037 Uiso calc R 1 . . H
H23A 0.3143 0.0946 0.0693 0.048 Uiso calc R 1 . . H
H25A -0.0680 0.2089 0.0694 0.046 Uiso calc R 1 . . H
H26A -0.0262 0.2029 0.1560 0.039 Uiso calc R 1 . . H
H13B 0.5835 0.7353 0.1078 0.034 Uiso calc R 1 . . H
H14B 0.7448 0.6274 0.0699 0.036 Uiso calc R 1 . . H
H15B 0.9121 0.4914 0.1166 0.037 Uiso calc R 1 . . H
H16B 0.9222 0.4608 0.2012 0.035 Uiso calc R 1 . . H
H11B 0.4355 0.8748 0.1916 0.040 Uiso calc R 1 . . H
H1B 0.8725 0.7240 0.2757 0.033 Uiso calc R 1 . . H
H22B 0.7829 0.4724 0.3593 0.034 Uiso calc R 1 . . H
H23B 0.8238 0.5053 0.4453 0.039 Uiso calc R 1 . . H
H25B 0.9736 0.8972 0.4287 0.038 Uiso calc R 1 . . H
H26B 0.9368 0.8648 0.3430 0.034 Uiso calc R 1 . . H

loop_
_atom_site_aniso_label
_atom_site_aniso_U_11
_atom_site_aniso_U_22
_atom_site_aniso_U_33
_atom_site_aniso_U_12
_atom_site_aniso_U_13
_atom_site_aniso_U_23
C11A 0.022(2) 0.0279(18) 0.0317(15) 0.0041(15) 0.0081(13) -0.0014(13)
C12A 0.018(2) 0.0224(16) 0.0325(15) 0.0055(14) 0.0090(13) 0.0011(12)
C13A 0.026(2) 0.0265(17) 0.0346(16) -0.0005(15) 0.0067(14) -0.0017(13)
C14A 0.033(3) 0.044(2) 0.0294(15) -0.0033(17) 0.0121(14) -0.0026(14)
C15A 0.036(3) 0.040(2) 0.0357(17) -0.0069(17) 0.0128(15) 0.0042(14)
C16A 0.025(2) 0.0298(18) 0.0372(17) -0.0056(15) 0.0056(14) -0.0018(13)
C18A 0.025(2) 0.0253(17) 0.0321(16) 0.0014(15) 0.0056(13) -0.0003(13)
O11A 0.0370(18) 0.0333(13) 0.0406(11) -0.0149(11) 0.0180(10) -0.0067(10)
O12A 0.0240(16) 0.0362(13) 0.0304(11) 0.0018(10) 0.0084(9) 0.0002(9)
C17A 0.021(2) 0.0297(18) 0.0317(16) -0.0039(15) 0.0068(14) -0.0020(13)
O17A 0.0324(17) 0.0328(13) 0.0374(11) 0.0062(11) 0.0118(10) -0.0026(9)
N1A 0.0210(18) 0.0355(15) 0.0285(12) 0.0050(13) 0.0069(11) -0.0033(11)
C21A 0.026(2) 0.0245(17) 0.0309(15) -0.0011(14) 0.0078(14) -0.0006(12)
C22A 0.030(2) 0.0252(17) 0.0401(17) 0.0014(15) 0.0125(15) 0.0001(13)
C23A 0.055(3) 0.0288(19) 0.0430(18) 0.0071(18) 0.0252(18) 0.0031(14)
C24A 0.069(3) 0.0309(19) 0.0270(16) 0.0053(19) 0.0147(18) 0.0022(13)
C25A 0.040(3) 0.039(2) 0.0344(18) -0.0013(17) -0.0007(15) 0.0037(14)
C26A 0.025(2) 0.0370(19) 0.0373(17) -0.0001(16) 0.0078(14) -0.0009(14)
N24A 0.105(4) 0.046(2) 0.0367(19) 0.026(2) 0.013(2) 0.0038(14)
O41A 0.147(4) 0.078(2) 0.0493(16) 0.046(2) 0.0538(19) 0.0176(14)
O42A 0.122(4) 0.074(2) 0.0383(15) 0.029(2) -0.0089(17) 0.0024(13)
C11B 0.021(2) 0.0224(16) 0.0321(15) -0.0033(14) 0.0061(13) -0.0019(12)
C12B 0.020(2) 0.0242(17) 0.0314(15) -0.0017(14) 0.0078(13) -0.0018(12)
C13B 0.031(2) 0.0231(16) 0.0313(16) 0.0000(15) 0.0069(14) -0.0024(12)
C14B 0.036(3) 0.0293(18) 0.0264(14) -0.0013(16) 0.0094(14) -0.0019(13)
C15B 0.027(2) 0.0301(18) 0.0376(17) -0.0006(16) 0.0147(14) -0.0047(13)
C16B 0.021(2) 0.0297(18) 0.0358(16) -0.0017(15) 0.0049(13) -0.0017(13)
C18B 0.023(2) 0.0245(17) 0.0316(16) -0.0022(15) 0.0046(13) 0.0000(13)
O11B 0.0338(17) 0.0349(13) 0.0341(11) 0.0106(11) 0.0126(10) 0.0023(9)
O12B 0.0281(16) 0.0350(13) 0.0313(11) 0.0029(10) 0.0125(9) 0.0025(9)
C17B 0.017(2) 0.0274(18) 0.0340(16) 0.0035(15) 0.0079(13) 0.0009(13)
O17B 0.0305(16) 0.0261(12) 0.0384(11) -0.0017(11) 0.0129(10) 0.0027(9)
N1B 0.0282(19) 0.0266(14) 0.0301(13) -0.0050(12) 0.0090(11) 0.0033(10)
C21B 0.017(2) 0.0271(17) 0.0304(15) 0.0057(14) 0.0069(12) 0.0002(12)
C22B 0.021(2) 0.0280(17) 0.0367(16) -0.0010(15) 0.0091(13) -0.0002(13)
C23B 0.031(2) 0.0335(19) 0.0348(16) -0.0013(16) 0.0125(14) 0.0067(13)
C24B 0.032(2) 0.038(2) 0.0283(15) 0.0019(17) 0.0067(14) 0.0010(14)
C25B 0.025(2) 0.0332(19) 0.0354(17) -0.0019(15) 0.0034(14) -0.0037(13)
C26B 0.020(2) 0.0308(19) 0.0360(16) 0.0005(15) 0.0078(13) 0.0060(13)
N24B 0.045(2) 0.051(2) 0.0319(15) -0.0044(16) 0.0061(13) -0.0007(14)
O41B 0.078(2) 0.0613(17) 0.0337(12) -0.0113(15) 0.0177(12) 0.0048(12)
O42B 0.112(3) 0.0640(19) 0.0414(14) -0.0305(18) 0.0095(14) -0.0094(12)

loop_
_atom_type_symbol
_atom_type_description
_atom_type_scat_dispersion_real
_atom_type_scat_dispersion_imag
_atom_type_scat_source
C C 0.0033 0.0016 'International Tables Vol C Tables 4.2.6.8 and 6.1.1.4'
H H 0.0000 0.0000 'International Tables Vol C Tables 4.2.6.8 and 6.1.1.4'
N N 0.0061 0.0033 'International Tables Vol C Tables 4.2.6.8 and 6.1.1.4'
O O 0.0106 0.0060 'International Tables Vol C Tables 4.2.6.8 and 6.1.1.4'

loop_
_geom_angle_atom_site_label_1
_geom_angle_atom_site_label_2
_geom_angle_atom_site_label_3
_geom_angle
_geom_angle_publ_flag
C16A C11A C12A 119.3(2) no
C16A C11A C17A 118.7(3) no
C12A C11A C17A 122.0(3) no
C13A C12A C11A 119.4(3) no
C13A C12A C18A 121.2(3) no
C11A C12A C18A 119.2(2) no
C14A C13A C12A 120.3(3) no
C14A C13A H13A 119.8 no
C12A C13A H13A 119.8 no
C15A C14A C13A 120.3(3) no
C15A C14A H14A 119.9 no
C13A C14A H14A 119.9 no
C14A C15A C16A 120.5(3) no
C14A C15A H15A 119.7 no
C16A C15A H15A 119.7 no
C15A C16A C11A 120.2(3) no
C15A C16A H16A 119.9 no
C11A C16A H16A 119.9 no
O12A C18A O11A 122.9(3) no
O12A C18A C12A 123.7(3) no
O11A C18A C12A 113.3(2) no
C18A O11A H11A 109.5 no
O17A C17A N1A 124.6(2) no
O17A C17A C11A 121.0(3) no
N1A C17A C11A 114.3(3) no
C17A N1A C21A 127.6(2) no
C17A N1A H1A 116.2 no
C21A N1A H1A 116.2 no
C22A C21A C26A 120.1(3) no
C22A C21A N1A 122.5(3) no
C26A C21A N1A 117.3(3) no
C23A C22A C21A 119.5(3) no
C23A C22A H22A 120.2 no
C21A C22A H22A 120.2 no
C22A C23A C24A 119.2(3) no
C22A C23A H23A 120.4 no
C24A C23A H23A 120.4 no
C25A C24A C23A 122.3(3) no
C25A C24A N24A 118.3(4) no
C23A C24A N24A 119.4(3) no
C24A C25A C26A 118.6(3) no
C24A C25A H25A 120.7 no
C26A C25A H25A 120.7 no
C25A C26A C21A 120.2(3) no
C25A C26A H26A 119.9 no
C21A C26A H26A 119.9 no
O42A N24A O41A 124.0(3) no
O42A N24A C24A 118.4(4) no
O41A N24A C24A 117.6(4) no
C16B C11B C12B 119.3(2) no
C16B C11B C17B 118.3(3) no
C12B C11B C17B 122.2(3) no
C13B C12B C11B 119.7(3) no
C13B C12B C18B 120.9(3) no
C11B C12B C18B 119.4(2) no
C14B C13B C12B 120.1(3) no
C14B C13B H13B 119.9 no
C12B C13B H13B 119.9 no
C15B C14B C13B 120.0(3) no
C15B C14B H14B 120.0 no
C13B C14B H14B 120.0 no
C16B C15B C14B 121.1(3) no
C16B C15B H15B 119.5 no
C14B C15B H15B 119.5 no
C15B C16B C11B 119.8(3) no
C15B C16B H16B 120.1 no
C11B C16B H16B 120.1 no
O12B C18B O11B 123.5(3) no
O12B C18B C12B 122.8(3) no
O11B C18B C12B 113.7(2) no
C18B O11B H11B 109.5 no
O17B C17B N1B 124.9(2) no
O17B C17B C11B 120.3(2) no
N1B C17B C11B 114.7(2) no
C17B N1B C21B 129.0(2) no
C17B N1B H1B 115.5 no
C21B N1B H1B 115.5 no
C26B C21B C22B 119.4(2) no
C26B C21B N1B 116.8(2) no
C22B C21B N1B 123.8(3) no
C23B C22B C21B 119.6(3) no
C23B C22B H22B 120.2 no
C21B C22B H22B 120.2 no
C24B C23B C22B 119.6(3) no
C24B C23B H23B 120.2 no
C22B C23B H23B 120.2 no
C25B C24B C23B 121.6(3) no
C25B C24B N24B 119.2(3) no
C23B C24B N24B 119.2(3) no
C24B C25B C26B 119.0(3) no
C24B C25B H25B 120.5 no
C26B C25B H25B 120.5 no
C25B C26B C21B 120.7(3) no
C25B C26B H26B 119.7 no
C21B C26B H26B 119.7 no
O41B N24B O42B 122.7(3) no
O41B N24B C24B 119.3(3) no
O42B N24B C24B 118.1(3) no

loop_
_geom_bond_atom_site_label_1
_geom_bond_atom_site_label_2
_geom_bond_site_symmetry_2
_geom_bond_distance
_geom_bond_publ_flag
C11A C16A . 1.393(4) no
C11A C12A . 1.403(4) no
C11A C17A . 1.500(4) no
C12A C13A . 1.391(4) no
C12A C18A . 1.481(4) no
C13A C14A . 1.377(4) no
C13A H13A . 0.95 no
C14A C15A . 1.372(4) no
C14A H14A . 0.95 no
C15A C16A . 1.377(4) no
C15A H15A . 0.95 no
C16A H16A . 0.95 no
C18A O11A . 1.321(3) y
C18A O12A . 1.219(3) y
O11A H11A . 0.84 no
C17A O17A . 1.231(3) no
C17A N1A . 1.348(4) no
N1A C21A . 1.398(3) no
N1A H1A . 0.88 no
C21A C22A . 1.389(4) no
C21A C26A . 1.396(4) no
C22A C23A . 1.377(4) no
C22A H22A . 0.95 no
C23A C24A . 1.381(5) no
C23A H23A . 0.95 no
C24A C25A . 1.373(5) no
C24A N24A . 1.462(4) no
C25A C26A . 1.376(4) no
C25A H25A . 0.95 no
C26A H26A . 0.95 no
N24A O42A . 1.227(5) no
N24A O41A . 1.238(4) no
C11B C16B . 1.400(4) no
C11B C12B . 1.402(4) no
C11B C17B . 1.499(4) no
C12B C13B . 1.393(3) no
C12B C18B . 1.485(4) no
C13B C14B . 1.383(4) no
C13B H13B . 0.95 no
C14B C15B . 1.377(4) no
C14B H14B . 0.95 no
C15B C16B . 1.375(4) no
C15B H15B . 0.95 no
C16B H16B . 0.95 no
C18B O11B . 1.324(3) y
C18B O12B . 1.213(3) y
O11B H11B . 0.84 no
C17B O17B . 1.229(3) no
C17B N1B . 1.353(4) no
N1B C21B . 1.404(3) no
N1B H1B . 0.88 no
C21B C26B . 1.392(4) no
C21B C22B . 1.396(4) no
C22B C23B . 1.382(4) no
C22B H22B . 0.95 no
C23B C24B . 1.377(4) no
C23B H23B . 0.95 no
C24B C25B . 1.373(4) no
C24B N24B . 1.462(4) no
C25B C26B . 1.376(4) no
C25B H25B . 0.95 no
C26B H26B . 0.95 no
N24B O41B . 1.220(3) no
N24B O42B . 1.220(3) no

loop_
_geom_hbond_atom_site_label_D
_geom_hbond_atom_site_label_H
_geom_hbond_atom_site_label_A
_geom_hbond_site_symmetry_A
_geom_hbond_distance_DH
_geom_hbond_distance_HA
_geom_hbond_distance_DA
_geom_hbond_angle_DHA
_geom_hbond_publ_flag
N1A H1A O12B 2_545 0.88 2.09 2.873(4) 147 y
N1B H1B O12A 2_655 0.88 2.16 2.902(3) 141 y
O11A H11A O17B . 0.84 1.84 2.664(3) 166 y
O11B H11B O17A 1_565 0.84 1.83 2.666(3) 174 y
C16A H16A O12A 2_545 0.95 2.46 3.368(3) 159 n
C23B H23B O41A 4_555 0.95 2.45 3.355(4) 160 y

loop_
_geom_torsion_atom_site_label_1
_geom_torsion_atom_site_label_2
_geom_torsion_atom_site_label_3
_geom_torsion_atom_site_label_4
_geom_torsion
_geom_torsion_publ_flag
C16A C11A C12A C13A -2.0(4) no
C17A C11A C12A C13A -179.2(3) no
C16A C11A C12A C18A 173.2(3) no
C17A C11A C12A C18A -4.1(4) no
C11A C12A C13A C14A 0.5(4) no
C18A C12A C13A C14A -174.6(3) no
C12A C13A C14A C15A 1.8(5) no
C13A C14A C15A C16A -2.6(5) no
C14A C15A C16A C11A 1.1(5) no
C12A C11A C16A C15A 1.2(5) no
C17A C11A C16A C15A 178.6(3) no
C13A C12A C18A O12A -179.5(3) no
C11A C12A C18A O12A 5.5(4) no
C13A C12A C18A O11A 2.7(4) no
C11A C12A C18A O11A -172.4(3) no
C16A C11A C17A O17A -79.0(4) no
C12A C11A C17A O17A 98.3(4) no
C16A C11A C17A N1A 97.4(3) no
C12A C11A C17A N1A -85.3(4) y
O17A C17A N1A C21A -11.3(5) no
C11A C17A N1A C21A 172.5(3) y
C17A N1A C21A C22A -26.3(4) y
C17A N1A C21A C26A 155.2(3) no
C26A C21A C22A C23A -0.9(4) no
N1A C21A C22A C23A -179.5(3) no
C21A C22A C23A C24A 0.0(4) no
C22A C23A C24A C25A 0.2(5) no
C22A C23A C24A N24A -179.2(3) no
C23A C24A C25A C26A 0.5(5) no
N24A C24A C25A C26A 179.9(3) no
C24A C25A C26A C21A -1.4(4) no
C22A C21A C26A C25A 1.6(4) no
N1A C21A C26A C25A -179.7(3) no
C25A C24A N24A O42A -12.5(5) no
C23A C24A N24A O42A 166.9(3) no
C25A C24A N24A O41A 167.6(3) no
C23A C24A N24A O41A -13.0(5) no
C16B C11B C12B C13B 0.1(4) no
C17B C11B C12B C13B -176.6(3) no
C16B C11B C12B C18B 180.0(3) no
C17B C11B C12B C18B 3.3(4) no
C11B C12B C13B C14B -0.9(4) no
C18B C12B C13B C14B 179.2(3) no
C12B C13B C14B C15B 0.9(4) no
C13B C14B C15B C16B 0.0(5) no
C14B C15B C16B C11B -0.8(4) no
C12B C11B C16B C15B 0.7(4) no
C17B C11B C16B C15B 177.5(3) no
C13B C12B C18B O12B 169.7(3) no
C11B C12B C18B O12B -10.2(4) no
C13B C12B C18B O11B -10.5(4) no
C11B C12B C18B O11B 169.6(3) no
C16B C11B C17B O17B -81.3(4) no
C12B C11B C17B O17B 95.4(3) no
C16B C11B C17B N1B 94.6(3) no
C12B C11B C17B N1B -88.7(4) y
O17B C17B N1B C21B -7.6(5) no
C11B C17B N1B C21B 176.7(3) y
C17B N1B C21B C26B -170.5(3) no
C17B N1B C21B C22B 10.8(5) y
C26B C21B C22B C23B 0.8(4) no
N1B C21B C22B C23B 179.5(3) no
C21B C22B C23B C24B 0.3(5) no
C22B C23B C24B C25B -0.9(5) no
C22B C23B C24B N24B 178.8(3) no
C23B C24B C25B C26B 0.3(5) no
N24B C24B C25B C26B -179.4(3) no
C24B C25B C26B C21B 0.8(5) no
C22B C21B C26B C25B -1.4(5) no
N1B C21B C26B C25B 179.8(3) no
C25B C24B N24B O41B -174.0(3) no
C23B C24B N24B O41B 6.3(5) no
C25B C24B N24B O42B 6.3(5) no
C23B C24B N24B O42B -173.3(3) no

loop_
_cod_related_entry_id
_cod_related_entry_database
_cod_related_entry_code
1 ChemSpider 207355
